data_4112706
loop_
_publ_author_name
'Christopher R. Clough'
'Jane B. Greco'
'Joshua S. Figueroa'
'Paula L. Diaconescu'
'William M. Davis'
'Christopher C. Cummins'

_publ_section_title
;
 Organic Nitriles from Acid Chlorides: An Isovalent N for (O)Cl Exchange
 Reaction Mediated by a Tungsten Nitride Complex
;
_journal_name_full 'Journal of the American Chemical Society'
_journal_page_first 7742
_journal_page_last 7743
_journal_paper_doi 10.1021/ja0492438
_journal_volume 126
_journal_year 2004
_chemical_formula_sum 'C36 H57 N4 O0.5 Si W'
_chemical_formula_weight 765.80
_chemical_name_common NW(N[i-Pr]Ar)3
_chemical_name_systematic
; 
 ? 
;
_space_group_IT_number 147
_symmetry_cell_setting trigonal
_symmetry_space_group_name_Hall '-P 3'
_symmetry_space_group_name_H-M 'P -3'
_atom_sites_solution_hydrogens geom
_atom_sites_solution_primary direct
_atom_sites_solution_secondary difmap
_audit_creation_method SHELXL-97
_cell_angle_alpha 90.00
_cell_angle_beta 90.00
_cell_angle_gamma 120.00
_cell_formula_units_Z 2
_cell_length_a 14.973(9)
_cell_length_b 14.973(9)
_cell_length_c 9.960(8)
_cell_measurement_reflns_used 2905
_cell_measurement_temperature 183(2)
_cell_measurement_theta_max 28.37
_cell_measurement_theta_min 2.59
_cell_volume 1934(2)
_computing_cell_refinement 'Bruker SMART'
_computing_data_collection 'Bruker SMART'
_computing_data_reduction 'Bruker SAINT'
_computing_molecular_graphics 'Bruker SHELXTL'
_computing_publication_material 'Bruker SHELXTL'
_computing_structure_refinement 'SHELXL-97 (Sheldrick, 1997)'
_computing_structure_solution 'SHELXS-97 (Sheldrick, 1990)'
_diffrn_ambient_temperature 183(2)
_diffrn_measured_fraction_theta_full 0.998
_diffrn_measured_fraction_theta_max 0.998
_diffrn_measurement_device_type 'CCD area detector'
_diffrn_measurement_method 'phi and omega scans'
_diffrn_radiation_monochromator graphite
_diffrn_radiation_source 'fine-focus sealed tube'
_diffrn_radiation_type MoK\a
_diffrn_radiation_wavelength 0.71073
_diffrn_reflns_av_R_equivalents 0.0577
_diffrn_reflns_av_sigmaI/netI 0.0370
_diffrn_reflns_limit_h_max 14
_diffrn_reflns_limit_h_min -18
_diffrn_reflns_limit_k_max 18
_diffrn_reflns_limit_k_min -18
_diffrn_reflns_limit_l_max 11
_diffrn_reflns_limit_l_min -12
_diffrn_reflns_number 9694
_diffrn_reflns_theta_full 25.98
_diffrn_reflns_theta_max 25.98
_diffrn_reflns_theta_min 2.58
_exptl_absorpt_coefficient_mu 3.046
_exptl_absorpt_correction_T_max 0.7927
_exptl_absorpt_correction_T_min 0.2951
_exptl_absorpt_correction_type empirical
_exptl_crystal_colour yellow
_exptl_crystal_density_diffrn 1.315
_exptl_crystal_density_meas 0
_exptl_crystal_description prism
_exptl_crystal_F_000 786
_exptl_crystal_size_max 0.53
_exptl_crystal_size_mid 0.10
_exptl_crystal_size_min 0.08
_refine_diff_density_max 1.039
_refine_diff_density_min -1.042
_refine_diff_density_rms 0.085
_refine_ls_extinction_method none
_refine_ls_goodness_of_fit_ref 1.077
_refine_ls_hydrogen_treatment mixed
_refine_ls_matrix_type full
_refine_ls_number_parameters 129
_refine_ls_number_reflns 2538
_refine_ls_number_restraints 0
_refine_ls_restrained_S_all 1.077
_refine_ls_R_factor_all 0.0264
_refine_ls_R_factor_gt 0.0250
_refine_ls_shift/su_max 0.241
_refine_ls_shift/su_mean 0.038
_refine_ls_structure_factor_coef Fsqd
_refine_ls_weighting_details 'calc w=1/[\s^2^(Fo^2^)+(0.0229P)^2^+1.2639P] where P=(Fo^2^+2Fc^2^)/3'
_refine_ls_weighting_scheme calc
_refine_ls_wR_factor_gt 0.0583
_refine_ls_wR_factor_ref 0.0587
_reflns_number_gt 2416
_reflns_number_total 2538
_reflns_threshold_expression >2sigma(I)
_cod_data_source_file ja0492438si20040505_012304_1.cif
_cod_data_source_block 1
_cod_original_formula_sum 'C36 H57 N4 O0.50 Si W'
_cod_database_code 4112706

loop_
_symmetry_equiv_pos_as_xyz
'x, y, z'
'-y, x-y, z'
'-x+y, -x, z'
'-x, -y, -z'
'y, -x+y, -z'
'x-y, x, -z'

loop_
_atom_site_label
_atom_site_type_symbol
_atom_site_fract_x
_atom_site_fract_y
_atom_site_fract_z
_atom_site_U_iso_or_equiv
_atom_site_adp_type
_atom_site_occupancy
_atom_site_symmetry_multiplicity
_atom_site_calc_flag
_atom_site_refinement_flags
Si Si 0.0000 0.0000 1.3410(3) 0.0870(8) Uani 1 3 d S
O O 0.0000 0.0000 1.5000 0.229(8) Uani 1 6 d S
W W 0.3333 0.6667 0.710425(16) 0.02816(8) Uani 1 3 d S
N1 N 0.27117(18) 0.51799(17) 0.7481(2) 0.0334(5) Uani 1 1 d .
C1S C -0.1044(4) 0.0214(4) 1.2843(9) 0.130(3) Uani 1 1 d .
H1SA H -0.1060 0.0217 1.1860 0.194 Uiso 1 1 calc R
H1SB H -0.0925 0.0879 1.3184 0.194 Uiso 1 1 calc R
H1SC H -0.1704 -0.0340 1.3184 0.194 Uiso 1 1 calc R
N N 0.3333 0.6667 0.5429(4) 0.0398(9) Uani 1 3 d S
C11 C 0.2597(2) 0.4828(2) 0.8843(3) 0.0324(6) Uani 1 1 d .
C12 C 0.3439(2) 0.5223(2) 0.9698(3) 0.0402(7) Uani 1 1 d .
H12A H 0.4096 0.5733 0.9375 0.048 Uiso 1 1 calc R
C13 C 0.3341(3) 0.4885(3) 1.1021(3) 0.0486(8) Uani 1 1 d .
C14 C 0.2377(3) 0.4131(3) 1.1468(3) 0.0493(8) Uani 1 1 d .
H14A H 0.2303 0.3890 1.2366 0.059 Uiso 1 1 calc R
C15 C 0.1522(2) 0.3720(2) 1.0640(3) 0.0434(7) Uani 1 1 d .
C16 C 0.1636(2) 0.4071(2) 0.9332(3) 0.0389(6) Uani 1 1 d .
H16A H 0.1053 0.3793 0.8756 0.047 Uiso 1 1 calc R
C17 C 0.2325(2) 0.4321(2) 0.6483(3) 0.0426(7) Uani 1 1 d .
H17A H 0.2009 0.3660 0.7000 0.051 Uiso 1 1 calc R
C18 C 0.3211(3) 0.4379(3) 0.5678(4) 0.0621(10) Uani 1 1 d .
H18A H 0.3734 0.4402 0.6292 0.093 Uiso 1 1 calc R
H18B H 0.3518 0.5003 0.5123 0.093 Uiso 1 1 calc R
H18C H 0.2955 0.3771 0.5099 0.093 Uiso 1 1 calc R
C19 C 0.1499(3) 0.4282(3) 0.5579(4) 0.0652(11) Uani 1 1 d .
H19A H 0.0941 0.4252 0.6127 0.098 Uiso 1 1 calc R
H19B H 0.1225 0.3668 0.5008 0.098 Uiso 1 1 calc R
H19C H 0.1794 0.4900 0.5014 0.098 Uiso 1 1 calc R
C131 C 0.4270(3) 0.5318(4) 1.1936(4) 0.0823(15) Uani 1 1 d .
H13A H 0.4061 0.4994 1.2822 0.124 Uiso 1 1 calc R
H13B H 0.4562 0.6065 1.2024 0.124 Uiso 1 1 calc R
H13C H 0.4789 0.5175 1.1555 0.124 Uiso 1 1 calc R
C151 C 0.0476(3) 0.2912(3) 1.1150(4) 0.0661(11) Uani 1 1 d .
H15A H 0.0535 0.2750 1.2088 0.099 Uiso 1 1 calc R
H15B H 0.0218 0.2287 1.0604 0.099 Uiso 1 1 calc R
H15C H -0.0005 0.3176 1.1091 0.099 Uiso 1 1 calc R

loop_
_atom_site_aniso_label
_atom_site_aniso_U_11
_atom_site_aniso_U_22
_atom_site_aniso_U_33
_atom_site_aniso_U_23
_atom_site_aniso_U_13
_atom_site_aniso_U_12
Si 0.0592(7) 0.0592(7) 0.142(3) 0.000 0.000 0.0296(4)
O 0.275(14) 0.275(14) 0.138(14) 0.000 0.000 0.137(7)
W 0.03127(9) 0.03127(9) 0.02194(11) 0.000 0.000 0.01564(4)
N1 0.0377(12) 0.0320(11) 0.0272(12) -0.0028(9) -0.0012(10) 0.0150(10)
C1S 0.071(3) 0.076(3) 0.244(9) 0.016(4) -0.004(4) 0.038(3)
N 0.0437(14) 0.0437(14) 0.032(2) 0.000 0.000 0.0219(7)
C11 0.0363(14) 0.0286(13) 0.0340(14) 0.0004(11) 0.0027(12) 0.0176(11)
C12 0.0378(15) 0.0357(15) 0.0385(16) 0.0069(13) 0.0005(13) 0.0121(12)
C13 0.0512(18) 0.0441(17) 0.0379(17) 0.0043(14) -0.0075(15) 0.0144(15)
C14 0.058(2) 0.0468(18) 0.0372(17) 0.0119(15) 0.0053(15) 0.0220(16)
C15 0.0417(16) 0.0396(16) 0.0487(18) 0.0105(14) 0.0104(14) 0.0201(13)
C16 0.0344(14) 0.0392(15) 0.0427(16) 0.0032(13) -0.0011(13) 0.0180(12)
C17 0.0510(17) 0.0352(15) 0.0391(17) -0.0076(13) -0.0038(14) 0.0196(13)
C18 0.076(2) 0.066(2) 0.058(2) -0.0211(19) -0.001(2) 0.045(2)
C19 0.063(2) 0.065(2) 0.066(2) -0.029(2) -0.027(2) 0.0309(19)
C131 0.067(3) 0.079(3) 0.058(2) 0.019(2) -0.023(2) 0.004(2)
C151 0.0470(19) 0.067(2) 0.071(3) 0.029(2) 0.0153(19) 0.0192(18)

loop_
_atom_type_symbol
_atom_type_description
_atom_type_scat_dispersion_real
_atom_type_scat_dispersion_imag
_atom_type_scat_source
C C 0.0033 0.0016 'International Tables Vol C Tables 4.2.6.8 and 6.1.1.4'
H H 0.0000 0.0000 'International Tables Vol C Tables 4.2.6.8 and 6.1.1.4'
N N 0.0061 0.0033 'International Tables Vol C Tables 4.2.6.8 and 6.1.1.4'
W W -0.8490 6.8722 'International Tables Vol C Tables 4.2.6.8 and 6.1.1.4'
O O 0.0106 0.0060 'International Tables Vol C Tables 4.2.6.8 and 6.1.1.4'
Si Si 0.0817 0.0704 'International Tables Vol C Tables 4.2.6.8 and 6.1.1.4'

loop_
_geom_angle_atom_site_label_1
_geom_angle_atom_site_label_2
_geom_angle_atom_site_label_3
_geom_angle
_geom_angle_site_symmetry_1
_geom_angle_site_symmetry_3
O Si C1S 107.9(3) . 3
O Si C1S 107.9(3) . .
C1S Si C1S 111.0(3) 3 .
O Si C1S 107.9(3) . 2
C1S Si C1S 111.0(3) 3 2
C1S Si C1S 111.0(3) . 2
Si O Si 179.999(1) 4_558 .
N W N1 100.96(7) . 3_565
N W N1 100.96(7) . .
N1 W N1 116.47(4) 3_565 .
N W N1 100.96(7) . 2_665
N1 W N1 116.47(4) 3_565 2_665
N1 W N1 116.47(4) . 2_665
C11 N1 C17 112.9(2) . .
C11 N1 W 119.81(17) . .
C17 N1 W 127.31(19) . .
C12 C11 C16 118.6(3) . .
C12 C11 N1 120.6(2) . .
C16 C11 N1 120.8(3) . .
C11 C12 C13 121.2(3) . .
C14 C13 C12 118.5(3) . .
C14 C13 C131 121.0(3) . .
C12 C13 C131 120.5(3) . .
C15 C14 C13 121.7(3) . .
C14 C15 C16 118.8(3) . .
C14 C15 C151 120.9(3) . .
C16 C15 C151 120.2(3) . .
C15 C16 C11 121.1(3) . .
N1 C17 C18 110.5(3) . .
N1 C17 C19 112.8(3) . .
C18 C17 C19 111.4(3) . .

loop_
_geom_bond_atom_site_label_1
_geom_bond_atom_site_label_2
_geom_bond_distance
_geom_bond_site_symmetry_2
Si O 1.583(4) .
Si C1S 1.834(6) 3
Si C1S 1.834(5) .
Si C1S 1.834(6) 2
O Si 1.583(4) 4_558
W N 1.669(5) .
W N1 1.972(3) 3_565
W N1 1.972(3) .
W N1 1.973(3) 2_665
N1 C11 1.435(4) .
N1 C17 1.494(4) .
C11 C12 1.385(4) .
C11 C16 1.401(4) .
C12 C13 1.393(4) .
C13 C14 1.388(5) .
C13 C131 1.511(5) .
C14 C15 1.383(5) .
C15 C16 1.382(4) .
C15 C151 1.510(4) .
C17 C18 1.515(5) .
C17 C19 1.507(5) .
